data_4509138
loop_
_publ_author_name
'Mondal, Raju'
'Basu, Tannistha'
'Sadhukhan, Dipali'
'Chattopadhyay, Tanmay'
'Bhunia, Manas kumar'

_publ_contact_author
;
Dr. Raju Mondal 
;
_publ_section_title
;
 Influence of Anion on the Coordination Mode of a Flexible Neutral Ligand
 in Zn(II) Complexes: From Discrete Zero-Dimensional to Infinite 1D
 Helical Chains, 2D Nanoporous Bilayer Networks, and 3D Interpenetrated
 Metal&#x2212;Organic Frameworks
;
_journal_issue 2
_journal_name_full 'Crystal Growth &amp; Design'
_journal_page_first 1095
_journal_paper_doi 10.1021/cg800923g
_journal_volume 9
_journal_year 2009
_chemical_formula_sum 'C11 H16 Br2 N4 Zn'
_chemical_formula_weight 429.47
_chemical_name_systematic
; 
 ? 
;
_space_group_IT_number 14
_symmetry_cell_setting monoclinic
_symmetry_space_group_name_Hall '-P 2yn'
_symmetry_space_group_name_H-M 'P 1 21/n 1'
_atom_sites_solution_hydrogens geom
_atom_sites_solution_primary direct
_atom_sites_solution_secondary difmap
_audit_creation_method SHELXL-97
_cell_angle_alpha 90.00
_cell_angle_beta 100.4590(10)
_cell_angle_gamma 90.00
_cell_formula_units_Z 4
_cell_length_a 9.5574(2)
_cell_length_b 8.7122(2)
_cell_length_c 18.1866(3)
_cell_measurement_reflns_used 8687
_cell_measurement_temperature 120(2)
_cell_measurement_theta_max 34.04
_cell_measurement_theta_min 2.27
_cell_volume 1489.16(5)
_computing_cell_refinement 'Bruker SMART'
_computing_data_collection 'Bruker SMART'
_computing_data_reduction 'Bruker SHELXTL'
_computing_molecular_graphics 'Bruker SHELXTL'
_computing_publication_material 'Bruker SHELXTL'
_computing_structure_refinement 'SHELXL-97 (Sheldrick, 1997)'
_computing_structure_solution 'SHELXS-97 (Sheldrick, 1990)'
_diffrn_ambient_temperature 120(2)
_diffrn_detector_area_resol_mean 8
_diffrn_measured_fraction_theta_full 0.975
_diffrn_measured_fraction_theta_max 0.975
_diffrn_measurement_device_type 'Bruker APEX-2 CCD area detector'
_diffrn_measurement_method '/w scans'
_diffrn_radiation_monochromator graphite
_diffrn_radiation_source 'fine-focus sealed tube'
_diffrn_radiation_type MoK\a
_diffrn_radiation_wavelength 0.71073
_diffrn_reflns_av_R_equivalents 0.0378
_diffrn_reflns_av_sigmaI/netI 0.0414
_diffrn_reflns_limit_h_max 16
_diffrn_reflns_limit_h_min -17
_diffrn_reflns_limit_k_max 12
_diffrn_reflns_limit_k_min -15
_diffrn_reflns_limit_l_max 32
_diffrn_reflns_limit_l_min -32
_diffrn_reflns_number 36232
_diffrn_reflns_theta_full 39.72
_diffrn_reflns_theta_max 39.72
_diffrn_reflns_theta_min 2.26
_diffrn_standards_decay_% 0
_exptl_absorpt_coefficient_mu 7.004
_exptl_absorpt_correction_T_max 1.0000
_exptl_absorpt_correction_T_min 0.837271
_exptl_absorpt_correction_type multi-scan
_exptl_absorpt_process_details 'SADABS v.2.03 (Bruker, 2001), R(int)=0.0418 before correction'
_exptl_crystal_colour yellow
_exptl_crystal_density_diffrn 1.916
_exptl_crystal_density_meas ?
_exptl_crystal_density_method 'not measured'
_exptl_crystal_description Needle
_exptl_crystal_F_000 840
_exptl_crystal_size_max 0.20
_exptl_crystal_size_mid 0.08
_exptl_crystal_size_min 0.08
_refine_diff_density_max 1.080
_refine_diff_density_min -0.537
_refine_diff_density_rms 0.123
_refine_ls_extinction_method none
_refine_ls_goodness_of_fit_ref 0.994
_refine_ls_hydrogen_treatment refall
_refine_ls_matrix_type full
_refine_ls_number_parameters 227
_refine_ls_number_reflns 8849
_refine_ls_number_restraints 0
_refine_ls_restrained_S_all 0.994
_refine_ls_R_factor_all 0.0629
_refine_ls_R_factor_gt 0.0321
_refine_ls_shift/su_max 0.001
_refine_ls_shift/su_mean 0.000
_refine_ls_structure_factor_coef Fsqd
_refine_ls_weighting_details 'calc w=1/[\s^2^(Fo^2^)+(0.0352P)^2^+0.0000P] where P=(Fo^2^+2Fc^2^)/3'
_refine_ls_weighting_scheme calc
_refine_ls_wR_factor_gt 0.0640
_refine_ls_wR_factor_ref 0.0718
_reflns_number_gt 6129
_reflns_number_total 8849
_reflns_threshold_expression I>2\s(I)
_cod_data_source_file cg800923gsup10.cif
_cod_data_source_block 08rmd020_0m
_cod_depositor_comments
;
The following automatic conversions were performed:

'_symmetry_cell_setting' value 'Monoclinic' changed to 'monoclinic'
according to /home/saulius/struct/CIF-dictionaries/cif_core.dic
dictionary named 'cif_core.dic' version 2.4.2 from 2011-04-26.

Automatic conversion script
Id: cif_fix_values 1891 2012-01-12 08:04:46Z andrius 

The following automatic conversions were performed:

'_exptl_crystal_density_meas' value 'not measured' was changed to '?'
- the value is perceived as not measured.

Automatic conversion script
Id: cif_fix_values 3008 2015-01-20 13:52:24Z robertas 
;
_cod_original_sg_symbol_H-M P2(1)/n
_cod_database_code 4509138

loop_
_symmetry_equiv_pos_as_xyz
'x, y, z'
'-x+1/2, y+1/2, -z+1/2'
'-x, -y, -z'
'x-1/2, -y-1/2, z-1/2'

loop_
_atom_site_label
_atom_site_type_symbol
_atom_site_fract_x
_atom_site_fract_y
_atom_site_fract_z
_atom_site_U_iso_or_equiv
_atom_site_adp_type
_atom_site_occupancy
_atom_site_symmetry_multiplicity
_atom_site_calc_flag
Zn1 Zn 0.359456(18) 0.803670(19) 0.146496(8) 0.01484(4) Uani 1 1 d
Br2 Br 0.369249(17) 1.027029(18) 0.073018(9) 0.02182(4) Uani 1 1 d
Br1 Br 0.132501(17) 0.71357(2) 0.159187(9) 0.02477(4) Uani 1 1 d
N2 N 0.58067(14) 0.69256(14) 0.06122(7) 0.0165(2) Uani 1 1 d
N1 N 0.48265(13) 0.65086(14) 0.10316(6) 0.0163(2) Uani 1 1 d
C3 C 0.51428(16) 0.50554(16) 0.12407(7) 0.0159(2) Uani 1 1 d
C2 C 0.63170(15) 0.45386(16) 0.09456(7) 0.0155(2) Uani 1 1 d
C7 C 0.69904(16) 0.29811(17) 0.10275(8) 0.0183(3) Uani 1 1 d
C1 C 0.67133(15) 0.57724(17) 0.05430(7) 0.0160(2) Uani 1 1 d
C9 C 0.43273(19) 0.4230(2) 0.17460(9) 0.0226(3) Uani 1 1 d
C8 C 0.78956(17) 0.5913(2) 0.01173(9) 0.0228(3) Uani 1 1 d
H7B H 0.706(2) 0.257(3) 0.0540(11) 0.024(5) Uiso 1 1 d
H7A H 0.633(2) 0.232(3) 0.1201(11) 0.023(5) Uiso 1 1 d
H222 H 0.571(2) 0.783(2) 0.0380(11) 0.017(5) Uiso 1 1 d
H8C H 0.773(3) 0.672(3) -0.0238(14) 0.040(7) Uiso 1 1 d
H8B H 0.883(3) 0.613(4) 0.0476(15) 0.057(8) Uiso 1 1 d
H8A H 0.803(3) 0.488(3) -0.0152(14) 0.044(7) Uiso 1 1 d
H9C H 0.441(3) 0.318(3) 0.1704(15) 0.045(7) Uiso 1 1 d
H9B H 0.333(3) 0.463(3) 0.1697(14) 0.042(7) Uiso 1 1 d
H9A H 0.473(2) 0.440(3) 0.2250(13) 0.032(6) Uiso 1 1 d
N3 N 1.02679(14) 0.31631(15) 0.24790(7) 0.0184(2) Uani 1 1 d
N4 N 1.06844(14) 0.23418(16) 0.19257(7) 0.0188(2) Uani 1 1 d
C6 C 0.96133(16) 0.21682(17) 0.13358(7) 0.0167(2) Uani 1 1 d
C4 C 0.88998(16) 0.35158(18) 0.22329(8) 0.0192(3) Uani 1 1 d
C5 C 0.84500(15) 0.29245(16) 0.15092(7) 0.0149(2) Uani 1 1 d
C11 C 0.9770(2) 0.1262(3) 0.06617(9) 0.0276(4) Uani 1 1 d
C10 C 0.8056(2) 0.4376(3) 0.27132(10) 0.0382(5) Uani 1 1 d
H10A H 0.860(3) 0.462(3) 0.3202(16) 0.052(8) Uiso 1 1 d
H11C H 1.067(3) 0.094(3) 0.0666(14) 0.048(7) Uiso 1 1 d
H11B H 0.916(3) 0.046(3) 0.0571(15) 0.050(8) Uiso 1 1 d
H444 H 1.160(2) 0.201(2) 0.1974(11) 0.021(5) Uiso 1 1 d
H11A H 0.953(3) 0.185(3) 0.0267(16) 0.052(8) Uiso 1 1 d
H10C H 0.773(4) 0.528(4) 0.2473(18) 0.065(9) Uiso 1 1 d
H10B H 0.720(4) 0.361(4) 0.2773(18) 0.080(11) Uiso 1 1 d

loop_
_atom_site_aniso_label
_atom_site_aniso_U_11
_atom_site_aniso_U_22
_atom_site_aniso_U_33
_atom_site_aniso_U_23
_atom_site_aniso_U_13
_atom_site_aniso_U_12
Zn1 0.01367(8) 0.01465(8) 0.01453(6) -0.00074(5) -0.00195(5) 0.00139(6)
Br2 0.02050(8) 0.01705(7) 0.02577(7) 0.00565(5) -0.00147(5) 0.00170(5)
Br1 0.01566(7) 0.03459(9) 0.02401(7) -0.00363(6) 0.00347(5) -0.00267(6)
N2 0.0159(6) 0.0146(5) 0.0182(5) 0.0035(4) 0.0007(4) 0.0008(4)
N1 0.0161(6) 0.0137(5) 0.0188(5) 0.0017(4) 0.0021(4) 0.0021(4)
C3 0.0172(6) 0.0138(6) 0.0153(5) 0.0004(4) -0.0011(5) 0.0004(5)
C2 0.0147(6) 0.0144(6) 0.0152(5) 0.0003(4) -0.0032(4) 0.0023(5)
C7 0.0170(6) 0.0146(6) 0.0202(6) -0.0025(5) -0.0054(5) 0.0024(5)
C1 0.0140(6) 0.0164(6) 0.0157(5) -0.0001(5) -0.0027(4) 0.0013(5)
C9 0.0270(8) 0.0171(7) 0.0250(7) 0.0041(5) 0.0084(6) 0.0008(6)
C8 0.0163(7) 0.0276(8) 0.0241(6) 0.0030(6) 0.0029(5) 0.0014(6)
N3 0.0178(6) 0.0197(6) 0.0157(5) -0.0006(4) -0.0026(4) 0.0033(4)
N4 0.0141(6) 0.0253(6) 0.0159(5) 0.0005(4) -0.0003(4) 0.0024(5)
C6 0.0148(6) 0.0199(7) 0.0148(5) 0.0013(5) 0.0011(4) 0.0000(5)
C4 0.0188(7) 0.0177(7) 0.0185(6) -0.0029(5) -0.0037(5) 0.0050(5)
C5 0.0159(6) 0.0118(6) 0.0150(5) 0.0004(4) -0.0022(4) 0.0020(4)
C11 0.0197(8) 0.0421(11) 0.0204(7) -0.0085(7) 0.0026(6) 0.0068(7)
C10 0.0320(10) 0.0500(13) 0.0263(8) -0.0196(8) -0.0114(7) 0.0225(9)

loop_
_atom_type_symbol
_atom_type_description
_atom_type_scat_dispersion_real
_atom_type_scat_dispersion_imag
_atom_type_scat_source
C C 0.0033 0.0016 'International Tables Vol C Tables 4.2.6.8 and 6.1.1.4'
H H 0.0000 0.0000 'International Tables Vol C Tables 4.2.6.8 and 6.1.1.4'
N N 0.0061 0.0033 'International Tables Vol C Tables 4.2.6.8 and 6.1.1.4'
Zn Zn 0.2839 1.4301 'International Tables Vol C Tables 4.2.6.8 and 6.1.1.4'
Br Br -0.2901 2.4595 'International Tables Vol C Tables 4.2.6.8 and 6.1.1.4'

loop_
_geom_angle_atom_site_label_1
_geom_angle_atom_site_label_2
_geom_angle_atom_site_label_3
_geom_angle
_geom_angle_site_symmetry_1
_geom_angle_site_symmetry_3
N1 Zn1 N3 98.87(5) . 2_655
N1 Zn1 Br1 115.39(4) . .
N3 Zn1 Br1 105.64(4) 2_655 .
N1 Zn1 Br2 103.56(3) . .
N3 Zn1 Br2 114.78(4) 2_655 .
Br1 Zn1 Br2 117.353(9) . .
C1 N2 N1 111.91(12) . .
C1 N2 H222 129.0(13) . .
N1 N2 H222 118.6(13) . .
C3 N1 N2 105.57(12) . .
C3 N1 Zn1 128.78(10) . .
N2 N1 Zn1 123.35(9) . .
N1 C3 C2 110.45(12) . .
N1 C3 C9 120.89(13) . .
C2 C3 C9 128.61(13) . .
C1 C2 C3 105.45(12) . .
C1 C2 C7 126.81(14) . .
C3 C2 C7 127.73(13) . .
C2 C7 C5 115.03(12) . .
C2 C7 H7B 110.2(13) . .
C5 C7 H7B 108.0(13) . .
C2 C7 H7A 106.2(13) . .
C5 C7 H7A 112.9(12) . .
H7B C7 H7A 104.0(18) . .
N2 C1 C2 106.61(13) . .
N2 C1 C8 123.34(14) . .
C2 C1 C8 130.04(14) . .
C3 C9 H9C 111.5(17) . .
C3 C9 H9B 111.8(14) . .
H9C C9 H9B 115(2) . .
C3 C9 H9A 110.9(14) . .
H9C C9 H9A 102(2) . .
H9B C9 H9A 104(2) . .
C1 C8 H8C 111.7(16) . .
C1 C8 H8B 109.8(16) . .
H8C C8 H8B 108(2) . .
C1 C8 H8A 110.1(14) . .
H8C C8 H8A 110(2) . .
H8B C8 H8A 107(2) . .
C4 N3 N4 105.92(11) . .
C4 N3 Zn1 130.64(10) . 2_645
N4 N3 Zn1 119.72(10) . 2_645
C6 N4 N3 111.56(12) . .
C6 N4 H444 128.1(13) . .
N3 N4 H444 120.3(13) . .
N4 C6 C5 106.95(12) . .
N4 C6 C11 122.61(14) . .
C5 C6 C11 130.42(14) . .
N3 C4 C5 110.06(13) . .
N3 C4 C10 121.20(13) . .
C5 C4 C10 128.71(14) . .
C6 C5 C4 105.51(12) . .
C6 C5 C7 125.65(12) . .
C4 C5 C7 128.71(13) . .
C6 C11 H11C 113.4(17) . .
C6 C11 H11B 113.6(18) . .
H11C C11 H11B 110(2) . .
C6 C11 H11A 107.9(18) . .
H11C C11 H11A 107(2) . .
H11B C11 H11A 104(2) . .
C4 C10 H10A 113.0(16) . .
C4 C10 H10C 109(2) . .
H10A C10 H10C 109(2) . .
C4 C10 H10B 104.5(18) . .
H10A C10 H10B 109(2) . .
H10C C10 H10B 112(3) . .

loop_
_geom_bond_atom_site_label_1
_geom_bond_atom_site_label_2
_geom_bond_distance
_geom_bond_site_symmetry_2
Zn1 N1 2.0290(12) .
Zn1 N3 2.0309(12) 2_655
Zn1 Br1 2.3572(2) .
Zn1 Br2 2.3720(2) .
N2 C1 1.3474(19) .
N2 N1 1.3605(17) .
N2 H222 0.89(2) .
N1 C3 1.3406(19) .
C3 C2 1.403(2) .
C3 C9 1.493(2) .
C2 C1 1.391(2) .
C2 C7 1.498(2) .
C7 C5 1.5074(19) .
C7 H7B 0.97(2) .
C7 H7A 0.95(2) .
C1 C8 1.486(2) .
C9 H9C 0.92(3) .
C9 H9B 1.00(3) .
C9 H9A 0.94(2) .
C8 H8C 0.95(3) .
C8 H8B 1.02(3) .
C8 H8A 1.05(3) .
N3 C4 1.339(2) .
N3 N4 1.3522(18) .
N3 Zn1 2.0309(12) 2_645
N4 C6 1.3502(18) .
N4 H444 0.91(2) .
C6 C5 1.377(2) .
C6 C11 1.488(2) .
C4 C5 1.4060(19) .
C4 C10 1.494(2) .
C11 H11C 0.91(3) .
C11 H11B 0.91(3) .
C11 H11A 0.88(3) .
C10 H10A 0.97(3) .
C10 H10C 0.93(3) .
C10 H10B 1.08(4) .
